data_7035097
loop_
_publ_author_name
'Xing, Shanghua'
'Zeng, Guang'
'Liu, Xiaomin'
'Yang, Fen'
'Hao, Zhiqiang'
'Gao, Wei'
'Yang, Yulin'
'Wang, Xiuru'
'Li, Guanghua'
'Shi, Zhan'
'Feng, Shouhua'

_publ_section_title
;
 Multifunctional luminescence properties of co-doped lanthanide metal
 organic frameworks.
;
_journal_issue 20
_journal_name_full 'Dalton transactions (Cambridge, England : 2003)'
_journal_page_first 9588
_journal_page_last 9595
_journal_paper_doi 10.1039/c5dt00249d
_journal_volume 44
_journal_year 2015
_chemical_formula_moiety 'C81 H97 Eu4 N7 O41'
_chemical_formula_sum 'C81 H97 Eu4 N7 O41'
_chemical_formula_weight 2432.50
_chemical_melting_point ?
_chemical_name_systematic
; 
 ? 
;
_space_group_IT_number 15
_symmetry_cell_setting monoclinic
_symmetry_space_group_name_Hall '-C 2yc'
_symmetry_space_group_name_H-M 'C 1 2/c 1'
_atom_sites_solution_hydrogens geom
_atom_sites_solution_primary direct
_atom_sites_solution_secondary difmap
_audit_creation_method SHELXL-97
_audit_update_record
;
2015-03-25 deposited with the CCDC.
2015-04-01 downloaded from the CCDC.
;
_cell_angle_alpha 90.00
_cell_angle_beta 96.78(3)
_cell_angle_gamma 90.00
_cell_formula_units_Z 2
_cell_length_a 24.623(5)
_cell_length_b 12.866(3)
_cell_length_c 14.868(3)
_cell_measurement_reflns_used 5314
_cell_measurement_temperature 293(2)
_cell_measurement_theta_max 27.46
_cell_measurement_theta_min 3.05
_cell_volume 4677.2(18)
_computing_cell_refinement 'Bruker SMART'
_computing_data_collection 'Bruker SMART'
_computing_data_reduction 'Bruker SAINT'
_computing_molecular_graphics SHELXP-97
_computing_publication_material SHELXTL
_computing_structure_refinement 'SHELXL-97 (Sheldrick, 1997)'
_computing_structure_solution 'SHELXS-97 (Sheldrick, 1990)'
_diffrn_ambient_temperature 293(2)
_diffrn_detector_area_resol_mean 9.00cm
_diffrn_measured_fraction_theta_full 0.993
_diffrn_measured_fraction_theta_max 0.993
_diffrn_measurement_device_type 'CCD area detector'
_diffrn_measurement_method 'phi and omega scans'
_diffrn_radiation_monochromator graphite
_diffrn_radiation_source 'fine-focus sealed tube'
_diffrn_radiation_type MoK\a
_diffrn_radiation_wavelength 0.71073
_diffrn_reflns_av_R_equivalents 0.0304
_diffrn_reflns_av_unetI/netI 0.0251
_diffrn_reflns_limit_h_max 31
_diffrn_reflns_limit_h_min -31
_diffrn_reflns_limit_k_max 16
_diffrn_reflns_limit_k_min -14
_diffrn_reflns_limit_l_max 19
_diffrn_reflns_limit_l_min -19
_diffrn_reflns_number 22195
_diffrn_reflns_theta_full 27.46
_diffrn_reflns_theta_max 27.46
_diffrn_reflns_theta_min 3.05
_diffrn_standards_decay_% none
_diffrn_standards_interval_count none
_diffrn_standards_interval_time none
_diffrn_standards_number none
_exptl_absorpt_coefficient_mu 2.739
_exptl_absorpt_correction_T_max 0.5572
_exptl_absorpt_correction_T_min 0.5149
_exptl_absorpt_correction_type empirical
_exptl_absorpt_process_details SADABS
_exptl_crystal_colour colourless
_exptl_crystal_density_diffrn 1.727
_exptl_crystal_density_meas ?
_exptl_crystal_density_method 'not measured'
_exptl_crystal_description block
_exptl_crystal_F_000 2424
_exptl_crystal_size_max 0.24
_exptl_crystal_size_mid 0.22
_exptl_crystal_size_min 0.21
_refine_diff_density_max 1.130
_refine_diff_density_min -0.894
_refine_diff_density_rms 0.109
_refine_ls_extinction_method none
_refine_ls_goodness_of_fit_ref 1.091
_refine_ls_hydrogen_treatment mixed
_refine_ls_matrix_type full
_refine_ls_number_parameters 274
_refine_ls_number_reflns 5314
_refine_ls_number_restraints 52
_refine_ls_restrained_S_all 1.106
_refine_ls_R_factor_all 0.0346
_refine_ls_R_factor_gt 0.0309
_refine_ls_shift/su_max 0.012
_refine_ls_shift/su_mean 0.000
_refine_ls_structure_factor_coef Fsqd
_refine_ls_weighting_details 'calc w=1/[\s^2^(Fo^2^)+(0.0492P)^2^+15.3927P] where P=(Fo^2^+2Fc^2^)/3'
_refine_ls_weighting_scheme calc
_refine_ls_wR_factor_gt 0.0902
_refine_ls_wR_factor_ref 0.0920
_reflns_number_gt 4753
_reflns_number_total 5314
_reflns_threshold_expression >2sigma(I)
_cod_data_source_file c5dt00249d2.cif
_cod_data_source_block aaa
_cod_depositor_comments
;
The following automatic conversions were performed:

'_chemical_melting_point' value 'not measured' was changed to '?' -
the value is undefined or not given.

'_exptl_crystal_density_meas' value 'none' was changed to '?' - the
value is perceived as not measured.

Automatic conversion script
Id: cif_fix_values 3271 2015-04-21 07:52:19Z andrius 

 Adding full bibliography for 7035097--7035102.cif.
;
_cod_original_cell_volume 4677.3(16)
_cod_original_sg_symbol_H-M c2/c
_cod_database_code 7035097

loop_
_symmetry_equiv_pos_as_xyz
'x, y, z'
'-x, y, -z+1/2'
'x+1/2, y+1/2, z'
'-x+1/2, y+1/2, -z+1/2'
'-x, -y, -z'
'x, -y, z-1/2'
'-x+1/2, -y+1/2, -z'
'x+1/2, -y+1/2, z-1/2'

loop_
_atom_site_label
_atom_site_type_symbol
_atom_site_fract_x
_atom_site_fract_y
_atom_site_fract_z
_atom_site_U_iso_or_equiv
_atom_site_adp_type
_atom_site_occupancy
_atom_site_symmetry_multiplicity
_atom_site_calc_flag
_atom_site_refinement_flags
_atom_site_disorder_assembly
_atom_site_disorder_group
Eu1 Eu 0.672167(6) 0.797637(15) 0.466792(11) 0.02664(8) Uani 1 1 d . . .
O1 O 0.30739(12) 0.7414(3) 0.88105(19) 0.0393(7) Uani 1 1 d . . .
O2 O 0.22886(11) 0.6528(3) 0.8531(2) 0.0447(8) Uani 1 1 d . . .
O3 O 0.27461(11) 0.3550(2) 0.53957(19) 0.0380(6) Uani 1 1 d . . .
O4 O 0.20259(12) 0.4495(3) 0.5580(2) 0.0452(7) Uani 1 1 d . . .
O5 O 0.58707(13) 0.8312(3) 0.5365(3) 0.0537(9) Uani 1 1 d . A .
O6 O 0.60086(13) 0.6694(3) 0.4986(3) 0.0550(9) Uani 1 1 d . A .
C1 C 0.29780(15) 0.6273(3) 0.7567(3) 0.0335(8) Uani 1 1 d . . .
C2 C 0.26595(15) 0.5578(3) 0.7025(3) 0.0333(8) Uani 1 1 d . . .
H2 H 0.2301 0.5446 0.7132 0.040 Uiso 1 1 calc R . .
C3 C 0.28763(15) 0.5077(3) 0.6318(3) 0.0323(8) Uani 1 1 d . . .
C4 C 0.34099(15) 0.5290(3) 0.6146(3) 0.0351(9) Uani 1 1 d . . .
H4 H 0.3559 0.4928 0.5693 0.042 Uiso 1 1 calc R . .
C5 C 0.37216(15) 0.6041(3) 0.6649(3) 0.0346(8) Uani 1 1 d . . .
C6 C 0.35016(16) 0.6518(3) 0.7372(3) 0.0356(9) Uani 1 1 d . . .
H6 H 0.3708 0.7004 0.7727 0.043 Uiso 1 1 calc R . .
C7 C 0.42630(16) 0.6363(3) 0.6395(3) 0.0371(9) Uani 1 1 d . A .
C8 C 0.44156(19) 0.7409(4) 0.6431(4) 0.0536(13) Uani 1 1 d . . .
H8 H 0.4191 0.7897 0.6664 0.064 Uiso 1 1 calc R . .
C9 C 0.4903(2) 0.7726(4) 0.6121(4) 0.0562(14) Uani 1 1 d . A .
H9 H 0.5002 0.8424 0.6154 0.067 Uiso 1 1 calc R . .
C10 C 0.52377(17) 0.7021(3) 0.5769(3) 0.0388(10) Uani 1 1 d . . .
C11 C 0.51007(18) 0.5985(4) 0.5775(4) 0.0505(12) Uani 1 1 d . A .
H11 H 0.5336 0.5495 0.5573 0.061 Uiso 1 1 calc R . .
C12 C 0.46138(18) 0.5656(4) 0.6080(4) 0.0499(12) Uani 1 1 d . . .
H12 H 0.4526 0.4953 0.6070 0.060 Uiso 1 1 calc R A .
C13 C 0.27629(15) 0.6777(3) 0.8373(3) 0.0334(8) Uani 1 1 d . . .
C14 C 0.25266(16) 0.4324(3) 0.5732(3) 0.0334(8) Uani 1 1 d . . .
C15 C 0.57362(16) 0.7359(4) 0.5347(3) 0.0402(10) Uani 1 1 d . A .
O9 O 0.6254(2) 0.7357(5) 0.3230(3) 0.0858(13) Uani 0.50 1 d PDU A 1
N1 N 0.6103(5) 0.6551(11) 0.1844(9) 0.091(3) Uani 0.50 1 d PDU A 1
C16 C 0.6458(7) 0.6958(11) 0.2531(9) 0.082(4) Uani 0.50 1 d PDU A 1
H16 H 0.6834 0.6952 0.2503 0.098 Uiso 0.50 1 calc PR A 1
C17 C 0.5570(7) 0.6662(18) 0.1823(14) 0.124(6) Uani 0.50 1 d PDU A 1
H17A H 0.5389 0.6312 0.1301 0.186 Uiso 0.50 1 calc PR A 1
H17B H 0.5478 0.7387 0.1793 0.186 Uiso 0.50 1 calc PR A 1
H17C H 0.5453 0.6366 0.2361 0.186 Uiso 0.50 1 calc PR A 1
C18 C 0.6392(8) 0.6022(17) 0.1208(14) 0.138(7) Uani 0.50 1 d PDU A 1
H18A H 0.6776 0.6025 0.1418 0.207 Uiso 0.50 1 calc PR A 1
H18B H 0.6331 0.6367 0.0632 0.207 Uiso 0.50 1 calc PR A 1
H18C H 0.6265 0.5318 0.1144 0.207 Uiso 0.50 1 calc PR A 1
O9' O 0.6254(2) 0.7357(5) 0.3230(3) 0.0858(13) Uani 0.50 1 d PDU A 2
H9A H 0.636(7) 0.669(7) 0.296(9) 0.129 Uiso 0.50 1 d PD B 2
H9B H 0.613(7) 0.783(9) 0.270(6) 0.129 Uiso 0.50 1 d PD C 2
O10 O 0.6275(2) 0.9511(5) 0.3907(4) 0.0927(17) Uani 1 1 d D A .
H10A H 0.5913(18) 0.963(6) 0.355(5) 0.139 Uiso 1 1 d D . .
H10B H 0.648(3) 1.018(4) 0.399(6) 0.139 Uiso 1 1 d D . .
O1W O 0.1242(5) 0.5522(9) 0.2170(7) 0.212(4) Uani 1 1 d U . .

loop_
_atom_site_aniso_label
_atom_site_aniso_U_11
_atom_site_aniso_U_22
_atom_site_aniso_U_33
_atom_site_aniso_U_23
_atom_site_aniso_U_13
_atom_site_aniso_U_12
Eu1 0.01843(11) 0.03933(13) 0.02350(11) -0.00068(7) 0.00800(7) -0.00612(7)
O1 0.0331(15) 0.0554(18) 0.0319(15) -0.0129(13) 0.0144(12) -0.0032(14)
O2 0.0283(14) 0.069(2) 0.0407(16) -0.0191(15) 0.0201(12) -0.0057(14)
O3 0.0364(14) 0.0409(16) 0.0404(16) -0.0115(12) 0.0198(12) -0.0102(12)
O4 0.0288(14) 0.0442(17) 0.063(2) -0.0136(15) 0.0057(13) -0.0057(13)
O5 0.0341(16) 0.0471(18) 0.085(3) 0.0029(18) 0.0293(17) -0.0066(14)
O6 0.0391(17) 0.062(2) 0.071(2) -0.0247(18) 0.0367(17) -0.0208(16)
C1 0.0258(17) 0.046(2) 0.0313(19) -0.0083(16) 0.0141(15) -0.0008(16)
C2 0.0259(17) 0.042(2) 0.035(2) -0.0055(16) 0.0156(15) -0.0043(16)
C3 0.0288(18) 0.038(2) 0.0326(19) -0.0088(16) 0.0126(15) -0.0061(15)
C4 0.0298(18) 0.045(2) 0.034(2) -0.0123(17) 0.0179(15) -0.0054(16)
C5 0.0256(17) 0.044(2) 0.037(2) -0.0123(17) 0.0165(15) -0.0079(16)
C6 0.0295(18) 0.047(2) 0.033(2) -0.0153(17) 0.0129(15) -0.0065(17)
C7 0.0287(18) 0.051(2) 0.035(2) -0.0114(17) 0.0176(16) -0.0117(17)
C8 0.040(2) 0.046(3) 0.082(4) -0.021(3) 0.036(2) -0.010(2)
C9 0.039(2) 0.050(3) 0.085(4) -0.016(3) 0.031(3) -0.017(2)
C10 0.0240(18) 0.053(3) 0.042(2) -0.0095(18) 0.0160(17) -0.0140(17)
C11 0.033(2) 0.052(3) 0.073(3) -0.014(2) 0.033(2) -0.0081(19)
C12 0.038(2) 0.043(2) 0.075(3) -0.012(2) 0.033(2) -0.0104(19)
C13 0.0244(17) 0.051(2) 0.0272(18) -0.0056(16) 0.0119(15) 0.0039(16)
C14 0.0318(18) 0.039(2) 0.0317(19) -0.0048(16) 0.0123(15) -0.0089(16)
C15 0.0215(17) 0.060(3) 0.041(2) -0.004(2) 0.0130(16) -0.0103(18)
O9 0.0851(18) 0.0915(18) 0.0804(17) -0.0029(13) 0.0077(13) -0.0070(13)
N1 0.092(4) 0.094(4) 0.087(4) -0.001(2) 0.009(2) 0.000(2)
C16 0.082(4) 0.083(4) 0.081(4) -0.001(2) 0.010(2) -0.001(2)
C17 0.124(7) 0.125(7) 0.122(7) -0.001(2) 0.015(2) -0.001(2)
C18 0.139(8) 0.138(8) 0.137(8) -0.001(2) 0.015(2) 0.001(2)
O9' 0.0851(18) 0.0915(18) 0.0804(17) -0.0029(13) 0.0077(13) -0.0070(13)
O10 0.078(3) 0.121(4) 0.083(3) 0.044(3) 0.022(3) 0.044(3)
O1W 0.213(5) 0.214(5) 0.210(5) 0.004(2) 0.029(2) 0.005(2)

loop_
_atom_type_symbol
_atom_type_description
_atom_type_scat_dispersion_real
_atom_type_scat_dispersion_imag
_atom_type_scat_source
C C 0.0033 0.0016 'International Tables Vol C Tables 4.2.6.8 and 6.1.1.4'
H H 0.0000 0.0000 'International Tables Vol C Tables 4.2.6.8 and 6.1.1.4'
N N 0.0061 0.0033 'International Tables Vol C Tables 4.2.6.8 and 6.1.1.4'
O O 0.0106 0.0060 'International Tables Vol C Tables 4.2.6.8 and 6.1.1.4'
Eu Eu -0.1578 3.6682 'International Tables Vol C Tables 4.2.6.8 and 6.1.1.4'

loop_
_geom_angle_atom_site_label_1
_geom_angle_atom_site_label_2
_geom_angle_atom_site_label_3
_geom_angle
_geom_angle_site_symmetry_1
_geom_angle_site_symmetry_3
O3 Eu1 O1 74.27(10) 5_666 2_656
O3 Eu1 O2 79.75(10) 5_666 8_565
O1 Eu1 O2 132.57(10) 2_656 8_565
O3 Eu1 O9 84.27(16) 5_666 .
O1 Eu1 O9 139.57(16) 2_656 .
O2 Eu1 O9 73.97(15) 8_565 .
O3 Eu1 O4 123.36(10) 5_666 3
O1 Eu1 O4 72.43(12) 2_656 3
O2 Eu1 O4 90.71(12) 8_565 3
O9 Eu1 O4 146.03(16) . 3
O3 Eu1 O10 149.69(14) 5_666 .
O1 Eu1 O10 135.57(16) 2_656 .
O2 Eu1 O10 74.29(14) 8_565 .
O9 Eu1 O10 73.8(2) . .
O4 Eu1 O10 72.89(19) 3 .
O3 Eu1 O5 131.22(10) 5_666 .
O1 Eu1 O5 75.49(12) 2_656 .
O2 Eu1 O5 146.80(12) 8_565 .
O9 Eu1 O5 95.06(16) . .
O4 Eu1 O5 81.26(11) 3 .
O10 Eu1 O5 72.55(14) . .
O3 Eu1 O6 82.21(11) 5_666 .
O1 Eu1 O6 72.09(12) 2_656 .
O2 Eu1 O6 142.14(12) 8_565 .
O9 Eu1 O6 71.32(16) . .
O4 Eu1 O6 126.85(11) 3 .
O10 Eu1 O6 109.29(16) . .
O5 Eu1 O6 52.28(11) . .
O3 Eu1 O3 75.52(10) 5_666 3
O1 Eu1 O3 67.78(10) 2_656 3
O2 Eu1 O3 67.67(10) 8_565 3
O9 Eu1 O3 139.04(14) . 3
O4 Eu1 O3 49.83(9) 3 3
O10 Eu1 O3 107.85(16) . 3
O5 Eu1 O3 125.04(11) . 3
O6 Eu1 O3 137.97(12) . 3
O3 Eu1 C15 106.35(12) 5_666 .
O1 Eu1 C15 70.78(12) 2_656 .
O2 Eu1 C15 155.99(12) 8_565 .
O9 Eu1 C15 83.43(16) . .
O4 Eu1 C15 104.13(12) 3 .
O10 Eu1 C15 91.92(16) . .
O5 Eu1 C15 26.41(13) . .
O6 Eu1 C15 25.92(13) . .
O3 Eu1 C15 136.19(11) 3 .
O3 Eu1 C14 99.73(11) 5_666 3
O1 Eu1 C14 67.31(11) 2_656 3
O2 Eu1 C14 79.14(11) 8_565 3
O9 Eu1 C14 151.66(15) . 3
O4 Eu1 C14 24.50(10) 3 3
O10 Eu1 C14 90.59(18) . 3
O5 Eu1 C14 102.74(11) . 3
O6 Eu1 C14 136.94(11) . 3
O3 Eu1 C14 25.35(10) 3 3
C15 Eu1 C14 121.35(12) . 3
C13 O1 Eu1 138.1(3) . 2_656
C13 O2 Eu1 133.8(3) . 8_466
C14 O3 Eu1 158.9(3) . 5_666
C14 O3 Eu1 87.2(2) . 3_445
Eu1 O3 Eu1 104.48(10) 5_666 3_445
C14 O4 Eu1 101.1(3) . 3_445
C15 O5 Eu1 93.1(3) . .
C15 O6 Eu1 93.1(3) . .
C2 C1 C6 120.1(3) . .
C2 C1 C13 120.8(3) . .
C6 C1 C13 119.2(3) . .
C1 C2 C3 119.8(3) . .
C1 C2 H2 120.1 . .
C3 C2 H2 120.1 . .
C2 C3 C4 120.0(4) . .
C2 C3 C14 119.4(3) . .
C4 C3 C14 120.5(3) . .
C5 C4 C3 120.6(3) . .
C5 C4 H4 119.7 . .
C3 C4 H4 119.7 . .
C4 C5 C6 118.4(3) . .
C4 C5 C7 120.7(3) . .
C6 C5 C7 120.8(4) . .
C1 C6 C5 120.8(4) . .
C1 C6 H6 119.6 . .
C5 C6 H6 119.6 . .
C12 C7 C8 118.3(4) . .
C12 C7 C5 121.3(4) . .
C8 C7 C5 120.3(4) . .
C7 C8 C9 120.5(4) . .
C7 C8 H8 119.8 . .
C9 C8 H8 119.8 . .
C10 C9 C8 120.8(5) . .
C10 C9 H9 119.6 . .
C8 C9 H9 119.6 . .
C9 C10 C11 118.7(4) . .
C9 C10 C15 121.6(4) . .
C11 C10 C15 119.7(4) . .
C10 C11 C12 121.1(4) . .
C10 C11 H11 119.5 . .
C12 C11 H11 119.5 . .
C7 C12 C11 120.6(4) . .
C7 C12 H12 119.7 . .
C11 C12 H12 119.7 . .
O1 C13 O2 126.4(3) . .
O1 C13 C1 116.3(3) . .
O2 C13 C1 117.2(4) . .
O4 C14 O3 121.8(4) . .
O4 C14 C3 118.6(4) . .
O3 C14 C3 119.6(3) . .
O4 C14 Eu1 54.4(2) . 3_445
O3 C14 Eu1 67.4(2) . 3_445
C3 C14 Eu1 172.8(3) . 3_445
O6 C15 O5 121.3(4) . .
O6 C15 C10 119.1(4) . .
O5 C15 C10 119.6(4) . .
O6 C15 Eu1 61.0(2) . .
O5 C15 Eu1 60.5(2) . .
C10 C15 Eu1 176.0(3) . .
C16 O9 Eu1 129.6(8) . .
C16 O9 H9A 37(9) . .
Eu1 O9 H9A 121(9) . .
C16 O9 H9B 75(9) . .
Eu1 O9 H9B 123(9) . .
H9A O9 H9B 106(3) . .
C17 N1 C16 121.6(15) . .
C17 N1 C18 127.8(17) . .
C16 N1 C18 110.6(14) . .
O9 C16 N1 118.0(13) . .
O9 C16 H16 121.0 . .
N1 C16 H16 121.0 . .
O9 C16 H9A 48.7(18) . .
N1 C16 H9A 102(10) . .
H16 C16 H9A 115.7 . .
O9 C16 H9B 43(3) . .
N1 C16 H9B 96(6) . .
H16 C16 H9B 126.9 . .
H9A C16 H9B 88(7) . .
N1 C17 H17A 109.5 . .
N1 C17 H17B 109.5 . .
H17A C17 H17B 109.5 . .
N1 C17 H17C 109.5 . .
H17A C17 H17C 109.5 . .
H17B C17 H17C 109.5 . .
N1 C18 H18A 109.5 . .
N1 C18 H18B 109.5 . .
H18A C18 H18B 109.5 . .
N1 C18 H18C 109.5 . .
H18A C18 H18C 109.5 . .
H18B C18 H18C 109.5 . .
Eu1 O10 H10A 134(5) . .
Eu1 O10 H10B 117(5) . .
H10A O10 H10B 109(3) . .

loop_
_geom_bond_atom_site_label_1
_geom_bond_atom_site_label_2
_geom_bond_distance
_geom_bond_site_symmetry_2
Eu1 O3 2.369(3) 5_666
Eu1 O1 2.372(3) 2_656
Eu1 O2 2.402(3) 8_565
Eu1 O9 2.439(5) .
Eu1 O4 2.445(3) 3
Eu1 O10 2.469(4) .
Eu1 O5 2.483(3) .
Eu1 O6 2.494(3) .
Eu1 O3 2.727(3) 3
Eu1 C15 2.849(4) .
Eu1 C14 2.950(4) 3
O1 C13 1.250(5) .
O1 Eu1 2.372(3) 2_656
O2 C13 1.260(5) .
O2 Eu1 2.402(3) 8_466
O3 C14 1.265(5) .
O3 Eu1 2.369(3) 5_666
O3 Eu1 2.727(3) 3_445
O4 C14 1.246(5) .
O4 Eu1 2.445(3) 3_445
O5 C15 1.269(6) .
O6 C15 1.247(6) .
C1 C2 1.384(6) .
C1 C6 1.390(5) .
C1 C13 1.513(5) .
C2 C3 1.391(5) .
C2 H2 0.9300 .
C3 C4 1.395(5) .
C3 C14 1.503(5) .
C4 C5 1.394(5) .
C4 H4 0.9300 .
C5 C6 1.402(5) .
C5 C7 1.486(5) .
C6 H6 0.9300 .
C7 C12 1.375(6) .
C7 C8 1.396(6) .
C8 C9 1.397(6) .
C8 H8 0.9300 .
C9 C10 1.371(7) .
C9 H9 0.9300 .
C10 C11 1.376(6) .
C10 C15 1.507(5) .
C11 C12 1.397(6) .
C11 H11 0.9300 .
C12 H12 0.9300 .
C14 Eu1 2.950(4) 3_445
O9 C16 1.312(13) .
O9 H9A 0.99(2) .
O9 H9B 1.01(2) .
N1 C17 1.317(15) .
N1 C16 1.369(14) .
N1 C18 1.423(15) .
C16 H16 0.9300 .
C16 H9A 0.79(16) .
C16 H9B 1.43(13) .
C17 H17A 0.9600 .
C17 H17B 0.9600 .
C17 H17C 0.9600 .
C18 H18A 0.9600 .
C18 H18B 0.9600 .
C18 H18C 0.9600 .
O10 H10A 1.00(2) .
O10 H10B 0.99(2) .
